data_4022233
loop_
_publ_author_name
'Jye-Shane Yang'
'Chia-Peng Liu'
'Bor-Ching Lin'
'Chih-Wei Tu'
'Gene-Hsiang Lee'

_publ_section_title
;
 Solid-State Molecular Folding and Supramolecular Structures
 of Triptycene-Derived Secondary Dicarboxamides
;
_journal_name_full 'Journal of Organic Chemistry'
_journal_page_first 7343
_journal_page_last 7354
_journal_paper_doi 10.1021/jo025758a
_journal_volume 67
_journal_year 2002
_chemical_formula_sum 'C29 H28 N2 O8 S2'
_chemical_formula_weight 596.65
_chemical_name_systematic
; 
 ? 
;
_space_group_IT_number 15
_symmetry_cell_setting monoclinic
_symmetry_space_group_name_Hall '-C 2yc'
_symmetry_space_group_name_H-M 'C 1 2/c 1'
_atom_sites_solution_hydrogens geom
_atom_sites_solution_primary direct
_atom_sites_solution_secondary difmap
_audit_creation_method SHELXL
_cell_angle_alpha 90.00
_cell_angle_beta 98.144(1)
_cell_angle_gamma 90.00
_cell_formula_units_Z 4
_cell_length_a 20.9002(6)
_cell_length_b 12.2823(4)
_cell_length_c 10.9432(3)
_cell_measurement_reflns_used 3842
_cell_measurement_temperature 150(1)
_cell_volume 2780.82(14)
_computing_cell_refinement 'Siemens SAINT'
_computing_data_collection 'Siemens SMART'
_computing_data_reduction 'Siemens SAINT'
_computing_molecular_graphics 'Siemens SHELXTL'
_computing_publication_material 'Siemens SHELXTL'
_computing_structure_refinement 'SHELXL-93 (Sheldrick, 1993)'
_computing_structure_solution 'SHELXS-86 (Sheldrick, 1990)'
_diffrn_ambient_temperature 150(1)
_diffrn_measurement_device 'Siemens SMART 1K CCD'
_diffrn_measurement_method '\w scans'
_diffrn_radiation_monochromator graphite
_diffrn_radiation_source 'fine-focus sealed tube'
_diffrn_radiation_type MoK\a
_diffrn_radiation_wavelength 0.71073
_diffrn_reflns_av_R_equivalents 0.0406
_diffrn_reflns_av_sigmaI/netI 0.0470
_diffrn_reflns_limit_h_max 25
_diffrn_reflns_limit_h_min -26
_diffrn_reflns_limit_k_max 15
_diffrn_reflns_limit_k_min -14
_diffrn_reflns_limit_l_max 13
_diffrn_reflns_limit_l_min -13
_diffrn_reflns_number 7433
_diffrn_reflns_theta_max 26.38
_diffrn_reflns_theta_min 1.93
_diffrn_standards_decay_% 0
_exptl_absorpt_coefficient_mu 0.247
_exptl_absorpt_correction_T_max 0.9705
_exptl_absorpt_correction_T_min 0.8705
_exptl_absorpt_correction_type ' empirical used sadabs'
_exptl_crystal_colour colorless
_exptl_crystal_density_diffrn 1.425
_exptl_crystal_density_meas ?
_exptl_crystal_description plate
_exptl_crystal_F_000 1248
_exptl_crystal_size_max 0.23
_exptl_crystal_size_mid 0.12
_exptl_crystal_size_min 0.04
_refine_diff_density_max 0.325
_refine_diff_density_min -0.309
_refine_diff_density_rms 0.054
_refine_ls_extinction_coef 0.00061(14)
_refine_ls_extinction_expression Fc^*^=kFc[1+0.001xFc^2^\l^3^/sin(2\q)]^-1/4^
_refine_ls_extinction_method SHELXL
_refine_ls_goodness_of_fit_all 1.112
_refine_ls_goodness_of_fit_obs 1.158
_refine_ls_matrix_type full
_refine_ls_number_parameters 188
_refine_ls_number_reflns 2800
_refine_ls_number_restraints 0
_refine_ls_restrained_S_all 1.112
_refine_ls_restrained_S_obs 1.158
_refine_ls_R_factor_all 0.0831
_refine_ls_R_factor_obs 0.0569
_refine_ls_shift/esd_max 0.001
_refine_ls_shift/esd_mean 0.000
_refine_ls_structure_factor_coef Fsqd
_refine_ls_weighting_details 'w=1/[\s^2^(Fo^2^)+(0.0358P)^2^+4.4611P] where P=(Fo^2^+2Fc^2^)/3'
_refine_ls_weighting_scheme calc
_refine_ls_wR_factor_all 0.1137
_refine_ls_wR_factor_obs 0.1047
_reflns_number_observed 2221
_reflns_number_total 2800
_reflns_observed_criterion >2sigma(I)
_cod_data_source_file jo025758a-3_s2_4.cif
_cod_data_source_block 3
_cod_depositor_comments
;
The following automatic conversions were performed:
'_symmetry_cell_setting' value 'Monoclinic' changed to 'monoclinic'
according to '/home/saulius/struct/CIF-dictionaries/cif_core.dic'
dictionary named 'cif_core.dic' version 2.4.1 from 2010-06-29.

Automatic conversion script
Id: cif_fix_enum 1527 2010-12-29 10:47:43Z saulius 

The following automatic conversions were performed:

'_exptl_crystal_density_meas' value 'not_measured' was changed to '?'
- the value is perceived as not measured.

Automatic conversion script
Id: cif_fix_values 3008 2015-01-20 13:52:24Z robertas 

The following automatic conversions were performed:

'_refine_ls_weighting_scheme' value 'calc
w=1/[\s^2^(Fo^2^)+(0.0358P)^2^+4.4611P] where P=(Fo^2^+2Fc^2^)/3' was
changed to 'calc'. New tag '_refine_ls_weighting_details' was
created. The value of the new tag was set to
'w=1/[\s^2^(Fo^2^)+(0.0358P)^2^+4.4611P] where P=(Fo^2^+2Fc^2^)/3'.

Automatic conversion script
Id: cif_fix_values 3143 2015-03-26 13:38:13Z robertas 
;
_cod_original_sg_symbol_H-M 'C 2/c'
_cod_database_code 4022233

loop_
_symmetry_equiv_pos_as_xyz
'x, y, z'
'-x, y, -z+1/2'
'x+1/2, y+1/2, z'
'-x+1/2, y+1/2, -z+1/2'
'-x, -y, -z'
'x, -y, z-1/2'
'-x+1/2, -y+1/2, -z'
'x+1/2, -y+1/2, z-1/2'

loop_
_atom_site_aniso_label
_atom_site_aniso_U_11
_atom_site_aniso_U_22
_atom_site_aniso_U_33
_atom_site_aniso_U_23
_atom_site_aniso_U_13
_atom_site_aniso_U_12
S1 0.0302(4) 0.0242(3) 0.0186(3) -0.0006(3) 0.0051(2) 0.0001(3)
O1 0.0318(10) 0.0297(10) 0.0215(9) -0.0045(8) 0.0025(8) -0.0057(8)
O2 0.0353(11) 0.0305(11) 0.0221(10) 0.0045(8) 0.0035(8) 0.0023(8)
O3 0.0441(12) 0.0305(11) 0.0249(10) -0.0028(8) 0.0106(9) 0.0050(9)
O4 0.0462(12) 0.0332(12) 0.0333(11) -0.0073(9) 0.0138(9) -0.0036(9)
N1 0.0337(13) 0.0275(12) 0.0234(11) 0.0002(10) 0.0056(10) -0.0034(10)
C1 0.0291(14) 0.0212(14) 0.0311(15) 0.0004(11) -0.0003(12) -0.0020(11)
C2 0.0253(13) 0.0252(14) 0.0214(13) -0.0023(11) -0.0004(10) -0.0082(11)
C3 0.0300(15) 0.0270(14) 0.0250(14) 0.0034(11) 0.0001(12) -0.0074(12)
C4 0.0256(14) 0.0235(13) 0.0213(13) -0.0014(11) 0.0054(11) -0.0032(11)
C5 0.038(2) 0.028(2) 0.0185(13) -0.0024(11) 0.0077(11) -0.0032(12)
C6 0.041(2) 0.031(2) 0.0198(13) 0.0032(11) 0.0084(12) -0.0047(13)
C7 0.0225(14) 0.0236(13) 0.0259(13) -0.0014(11) 0.0027(11) -0.0029(11)
C8 0.0264(14) 0.031(2) 0.0190(13) -0.0050(11) 0.0061(11) -0.0032(11)
C9 0.0263(14) 0.030(2) 0.0187(13) 0.0009(11) 0.0053(10) -0.0027(12)
C10 0.0222(13) 0.029(2) 0.035(2) -0.0043(13) 0.0042(11) -0.0014(12)
C11 0.039(2) 0.029(2) 0.044(2) -0.0016(13) 0.0029(15) 0.0025(13)
C12 0.043(3) 0.032(3) 0.067(3) 0.000 -0.014(3) 0.000
C13 0.037(2) 0.071(3) 0.045(2) -0.019(2) 0.003(2) 0.008(2)
C14 0.037(2) 0.075(3) 0.047(2) 0.024(2) 0.004(2) -0.011(2)
C15 0.030(2) 0.032(3) 0.078(4) 0.000 -0.012(2) 0.000
C16 0.073(5) 0.035(3) 0.230(10) 0.000 -0.050(6) 0.000

loop_
_atom_site_label
_atom_site_type_symbol
_atom_site_fract_x
_atom_site_fract_y
_atom_site_fract_z
_atom_site_U_iso_or_equiv
_atom_site_thermal_displace_type
_atom_site_occupancy
_atom_site_calc_flag
_atom_site_refinement_flags
S1 S 0.33854(3) 0.02868(5) 0.12686(6) 0.0242(2) Uani 1 d .
O1 O 0.41525(9) 0.04673(15) 0.1664(2) 0.0278(4) Uani 1 d .
O2 O 0.32130(9) 0.07170(15) 0.0057(2) 0.0294(5) Uani 1 d .
O3 O 0.31171(10) 0.0738(2) 0.2282(2) 0.0326(5) Uani 1 d .
O4 O 0.33033(10) -0.5090(2) -0.0569(2) 0.0368(5) Uani 1 d .
N1 N 0.32239(10) -0.4512(2) 0.1387(2) 0.0280(5) Uani 1 d .
H1A H 0.31759(10) -0.4755(2) 0.2125(2) 0.034 Uiso 1 calc R
C1 C 0.46910(13) 0.1010(2) -0.0048(2) 0.0276(6) Uani 1 d .
H1B H 0.44778(13) 0.1695(2) -0.0074(2) 0.033 Uiso 1 calc R
C2 C 0.45699(12) 0.0221(2) 0.0794(2) 0.0243(6) Uani 1 d .
C3 C 0.48704(13) -0.0781(2) 0.0852(2) 0.0277(6) Uani 1 d .
H3A H 0.47779(13) -0.1309(2) 0.1437(2) 0.033 Uiso 1 calc R
C4 C 0.33092(12) -0.1128(2) 0.1240(2) 0.0233(6) Uani 1 d .
C5 C 0.32494(13) -0.1666(2) 0.2341(2) 0.0279(6) Uani 1 d .
H5A H 0.32310(13) -0.1264(2) 0.3077(2) 0.033 Uiso 1 calc R
C6 C 0.32174(14) -0.2780(2) 0.2351(2) 0.0303(6) Uani 1 d .
H6A H 0.31734(14) -0.3150(2) 0.3097(2) 0.036 Uiso 1 calc R
C7 C 0.32489(12) -0.3382(2) 0.1272(2) 0.0241(6) Uani 1 d .
C8 C 0.33040(12) -0.2833(2) 0.0171(2) 0.0250(6) Uani 1 d .
H8A H 0.33212(12) -0.3233(2) -0.0567(2) 0.030 Uiso 1 calc R
C9 C 0.33332(12) -0.1709(2) 0.0159(2) 0.0246(6) Uani 1 d .
H9A H 0.33696(12) -0.1334(2) -0.0588(2) 0.030 Uiso 1 calc R
C10 C 0.32638(12) -0.5296(2) 0.0509(3) 0.0286(6) Uani 1 d .
C11 C 0.32699(15) -0.6448(2) 0.0991(3) 0.0379(7) Uani 1 d .
H11A H 0.32333(15) -0.6437(2) 0.1873(3) 0.057 Uiso 1 calc R
H11B H 0.36755(15) -0.6803(2) 0.0866(3) 0.057 Uiso 1 calc R
H11C H 0.29049(15) -0.6852(2) 0.0545(3) 0.057 Uiso 1 calc R
C12 C 0.5000 -0.2904(4) -0.2500 0.0496(13) Uani 1 d S
H12A H 0.5000 -0.2130(4) -0.2500 0.059 Uiso 1 calc SR
C13 C 0.4719(2) -0.3463(3) -0.1641(3) 0.0516(9) Uani 1 d .
H13A H 0.4523(2) -0.3076(3) -0.1039(3) 0.062 Uiso 1 calc R
C14 C 0.4716(2) -0.4579(3) -0.1639(3) 0.0529(10) Uani 1 d .
H14A H 0.4517(2) -0.4958(3) -0.1037(3) 0.063 Uiso 1 calc R
C15 C 0.5000 -0.5158(4) -0.2500 0.0486(13) Uani 1 d S
C16 C 0.5000 -0.6387(5) -0.2500 0.120(3) Uani 1 d S
H16A H 0.5221 -0.6653(5) -0.3174 0.179 Uiso 0.50 calc PR
H16B H 0.4553 -0.6653(5) -0.2616 0.179 Uiso 0.50 calc PR
H16C H 0.5225 -0.6653(5) -0.1710 0.179 Uiso 0.50 calc PR

loop_
_atom_type_symbol
_atom_type_description
_atom_type_scat_dispersion_real
_atom_type_scat_dispersion_imag
_atom_type_scat_source
C C 0.0033 0.0016 'International Tables Vol C Tables 4.2.6.8 and 6.1.1.4'
H H 0.0000 0.0000 'International Tables Vol C Tables 4.2.6.8 and 6.1.1.4'
N N 0.0061 0.0033 'International Tables Vol C Tables 4.2.6.8 and 6.1.1.4'
O O 0.0106 0.0060 'International Tables Vol C Tables 4.2.6.8 and 6.1.1.4'
S S 0.1246 0.1234 'International Tables Vol C Tables 4.2.6.8 and 6.1.1.4'

loop_
_geom_angle_atom_site_label_1
_geom_angle_atom_site_label_2
_geom_angle_atom_site_label_3
_geom_angle
_geom_angle_site_symmetry_1
_geom_angle_site_symmetry_3
O3 S1 O2 120.30(12) . .
O3 S1 O1 102.91(11) . .
O2 S1 O1 107.99(10) . .
O3 S1 C4 110.89(12) . .
O2 S1 C4 110.00(12) . .
O1 S1 C4 103.07(11) . .
C2 O1 S1 118.30(15) . .
C10 N1 C7 129.0(2) . .
C2 C1 C3 118.7(3) . 5_655
C3 C2 C1 122.1(2) . .
C3 C2 O1 118.7(2) . .
C1 C2 O1 119.1(2) . .
C2 C3 C1 119.3(2) . 5_655
C9 C4 C5 120.7(2) . .
C9 C4 S1 120.9(2) . .
C5 C4 S1 118.4(2) . .
C6 C5 C4 119.4(2) . .
C5 C6 C7 120.8(2) . .
N1 C7 C8 124.4(2) . .
N1 C7 C6 116.2(2) . .
C8 C7 C6 119.4(2) . .
C9 C8 C7 119.9(2) . .
C8 C9 C4 119.9(2) . .
O4 C10 N1 123.4(3) . .
O4 C10 C11 122.2(3) . .
N1 C10 C11 114.4(2) . .
C13 C12 C13 119.5(5) 2_654 .
C12 C13 C14 120.4(3) . .
C13 C14 C15 120.9(3) . .
C14 C15 C14 117.9(4) . 2_654
C14 C15 C16 121.1(2) . .
C14 C15 C16 121.1(2) 2_654 .

loop_
_geom_bond_atom_site_label_1
_geom_bond_atom_site_label_2
_geom_bond_distance
_geom_bond_site_symmetry_2
S1 O3 1.424(2) .
S1 O2 1.425(2) .
S1 O1 1.616(2) .
S1 C4 1.744(3) .
O1 C2 1.413(3) .
O4 C10 1.221(3) .
N1 C10 1.371(3) .
N1 C7 1.395(3) .
C1 C2 1.385(4) .
C1 C3 1.386(4) 5_655
C2 C3 1.379(4) .
C3 C1 1.386(4) 5_655
C4 C9 1.389(4) .
C4 C5 1.396(4) .
C5 C6 1.370(4) .
C6 C7 1.402(4) .
C7 C8 1.400(4) .
C8 C9 1.382(4) .
C10 C11 1.509(4) .
C12 C13 1.363(4) 2_654
C12 C13 1.363(4) .
C13 C14 1.371(5) .
C14 C15 1.380(4) .
C15 C14 1.380(4) 2_654
C15 C16 1.509(7) .
